data_7051427
_journal_name_full 'New Journal of Chemistry'
_journal_paper_doi 10.1039/a900947g
_journal_year 1999
_chemical_formula_sum 'C15.5 H13 Cl Co N8 O6'
_chemical_formula_weight 501.72
_chemical_name_common {[Co2(4-apy)3(NO3)4]CH2Cl2}
_space_group_IT_number 15
_symmetry_cell_setting monoclinic
_symmetry_space_group_name_Hall '-C 2yc'
_symmetry_space_group_name_H-M 'C 1 2/c 1'
_cell_angle_alpha 90.00
_cell_angle_beta 119.27(4)
_cell_angle_gamma 90.00
_cell_formula_units_Z 8
_cell_length_a 20.802(9)
_cell_length_b 11.124(4)
_cell_length_c 20.806(9)
_cell_measurement_temperature 150(2)
_cell_volume 4200(3)
_diffrn_ambient_temperature 150(2)
_exptl_crystal_density_diffrn 1.587
_cod_depositor_comments
;
The following automatic conversions were performed:
'_symmetry_cell_setting' value 'Monoclinic' changed to 'monoclinic'
according to '/home/saulius/struct/CIF-dictionaries/cif_core.dic'
dictionary named 'cif_core.dic' version 2.4.1 from 2010-06-29.

Automatic conversion script
Id: cif_fix_enum 1527 2010-12-29 10:47:43Z saulius 
;
_cod_original_sg_symbol_H-M 'C 2/c'
_cod_original_formula_sum 'C15.50 H13 Cl Co N8 O6'
_cod_database_code 7051427

loop_
_symmetry_equiv_pos_as_xyz
'x, y, z'
'-x, y, -z+1/2'
'x+1/2, y+1/2, z'
'-x+1/2, y+1/2, -z+1/2'
'-x, -y, -z'
'x, -y, z-1/2'
'-x+1/2, -y+1/2, -z'
'x+1/2, -y+1/2, z-1/2'

loop_
_atom_site_label
_atom_site_type_symbol
_atom_site_fract_x
_atom_site_fract_y
_atom_site_fract_z
_atom_site_U_iso_or_equiv
_atom_site_adp_type
_atom_site_occupancy
_atom_site_calc_flag
_atom_site_refinement_flags
_atom_site_disorder_assembly
_atom_site_disorder_group
Co Co 0.71781(4) 0.88374(7) 0.84279(5) 0.0225(3) Uani 1 d U . .
N1 N 0.6244(3) 0.9897(5) 0.7667(3) 0.0276(11) Uani 1 d U . .
C2 C 0.6236(4) 1.1093(7) 0.7675(4) 0.0363(15) Uani 1 d U . .
H2 H 0.6648 1.1505 0.8052 0.044 Uiso 1 calc R . .
C3 C 0.5644(4) 1.1766(7) 0.7149(4) 0.0458(18) Uani 1 d U . .
H3 H 0.5656 1.2620 0.7167 0.055 Uiso 1 calc R . .
C4 C 0.5037(4) 1.1167(8) 0.6598(4) 0.0421(16) Uani 1 d U . .
C5 C 0.5035(4) 0.9947(8) 0.6592(4) 0.0399(16) Uani 1 d U . .
H5 H 0.4626 0.9511 0.6229 0.048 Uiso 1 calc R . .
C6 C 0.5643(3) 0.9360(7) 0.7128(4) 0.0326(15) Uani 1 d U . .
H6 H 0.5638 0.8507 0.7115 0.039 Uiso 1 calc R . .
N7 N 0.4403(4) 1.1735(7) 0.5950(4) 0.0483(16) Uani 1 d U . .
N10 N 0.6254(3) 0.7659(6) 0.8732(3) 0.0350(13) Uani 1 d U . .
O11 O 0.6422(3) 0.7356(4) 0.8237(3) 0.0408(11) Uani 1 d U . .
O12 O 0.6606(3) 0.8535(5) 0.9131(3) 0.0408(11) Uani 1 d U . .
O13 O 0.5770(3) 0.7145(6) 0.8794(4) 0.0641(18) Uani 1 d U . .
N20 N 0.7560(3) 0.8691(5) 0.7359(3) 0.0332(12) Uani 1 d U . .
O21 O 0.7777(3) 0.9498(4) 0.7878(3) 0.0348(10) Uani 1 d U . .
O22 O 0.7092(3) 0.7961(4) 0.7342(3) 0.0372(10) Uani 1 d U . .
O23 O 0.7803(3) 0.8668(5) 0.6920(3) 0.0539(15) Uani 1 d U . .
N31 N 0.7756(3) 1.0200(5) 0.9272(3) 0.0289(11) Uani 1 d U . .
C32 C 0.8076(3) 1.1145(6) 0.9139(4) 0.0324(14) Uani 1 d U . .
H32 H 0.7982 1.1290 0.8651 0.039 Uiso 1 calc R . .
C33 C 0.8549(4) 1.1927(7) 0.9710(5) 0.0410(16) Uani 1 d U . .
H33 H 0.8763 1.2602 0.9605 0.049 Uiso 1 calc R . .
C34 C 0.8702(4) 1.1695(8) 1.0438(5) 0.0495(18) Uani 1 d U . .
C35 C 0.8382(5) 1.0736(10) 1.0584(5) 0.061(3) Uani 1 d U . .
H35 H 0.8483 1.0562 1.1071 0.073 Uiso 1 calc R . .
C36 C 0.7902(4) 1.0023(8) 0.9989(4) 0.0453(19) Uani 1 d U . .
H36 H 0.7660 0.9377 1.0082 0.054 Uiso 1 calc R . .
N37 N 0.9286(4) 1.2307(7) 1.1120(4) 0.059(2) Uani 1 d U . .
N61 N 0.8066(3) 0.7572(5) 0.8997(3) 0.0327(12) Uani 1 d U . .
C62 C 0.7954(5) 0.6386(7) 0.8865(5) 0.0457(18) Uani 1 d U . .
H62 H 0.7463 0.6114 0.8561 0.055 Uiso 1 calc R . .
C63 C 0.8506(6) 0.5546(8) 0.9143(5) 0.059(2) Uani 1 d U . .
H63 H 0.8393 0.4720 0.9028 0.071 Uiso 1 calc R . .
C64 C 0.9215(5) 0.5897(10) 0.9585(5) 0.060(2) Uani 1 d U . .
C65 C 0.9354(4) 0.7111(10) 0.9731(5) 0.057(2) Uani 1 d U . .
H65 H 0.9844 0.7389 1.0032 0.069 Uiso 1 calc R . .
C66 C 0.8762(4) 0.7929(8) 0.9428(4) 0.0466(18) Uani 1 d U . .
H66 H 0.8860 0.8761 0.9534 0.056 Uiso 1 calc R . .
N67 N 0.9755(4) 0.4723(7) 0.9812(4) 0.0538(16) Uani 1 d U . .
C1 C 0.9309(9) 1.0671(16) 0.8117(8) 0.052(4) Uiso 0.50 d PDU . .
H1A H 0.9436 1.1529 0.8115 0.062 Uiso 0.50 calc PR . .
H1B H 0.8767 1.0608 0.7885 0.062 Uiso 0.50 calc PR . .
Cl1 Cl 0.9618(6) 0.9827(10) 0.7592(7) 0.189(4) Uani 0.50 d PDU . .
Cl2 Cl 0.9705(4) 1.0165(7) 0.9011(6) 0.140(3) Uani 0.50 d PDU . .

loop_
_atom_site_aniso_label
_atom_site_aniso_U_11
_atom_site_aniso_U_22
_atom_site_aniso_U_33
_atom_site_aniso_U_23
_atom_site_aniso_U_13
_atom_site_aniso_U_12
Co 0.0164(4) 0.0187(4) 0.0238(5) 0.0002(4) 0.0033(3) 0.0022(4)
N1 0.022(2) 0.031(2) 0.024(2) 0.002(2) 0.0068(18) 0.004(2)
C2 0.026(3) 0.031(3) 0.043(4) 0.005(3) 0.010(3) 0.007(3)
C3 0.046(4) 0.036(4) 0.050(4) 0.018(3) 0.019(3) 0.013(3)
C4 0.027(3) 0.064(4) 0.036(4) 0.020(3) 0.015(2) 0.014(3)
C5 0.025(3) 0.060(4) 0.026(3) 0.014(3) 0.006(3) 0.001(3)
C6 0.021(3) 0.044(4) 0.025(3) 0.006(3) 0.006(2) 0.002(2)
N7 0.044(3) 0.045(4) 0.054(4) 0.007(3) 0.022(3) 0.008(3)
N10 0.028(3) 0.039(3) 0.030(3) 0.007(2) 0.007(2) -0.005(2)
O11 0.040(2) 0.030(2) 0.053(3) 0.001(2) 0.023(2) -0.002(2)
O12 0.033(2) 0.047(3) 0.036(3) -0.002(2) 0.013(2) -0.013(2)
O13 0.058(4) 0.065(4) 0.081(5) -0.006(3) 0.043(3) -0.031(3)
N20 0.036(3) 0.029(3) 0.036(3) 0.001(2) 0.019(3) 0.006(2)
O21 0.036(2) 0.032(3) 0.037(3) -0.0020(18) 0.019(2) 0.0000(19)
O22 0.039(3) 0.032(3) 0.038(2) -0.004(2) 0.017(2) -0.0012(19)
O23 0.070(4) 0.054(4) 0.061(4) -0.004(3) 0.050(3) 0.004(3)
N31 0.019(2) 0.030(3) 0.030(2) -0.004(2) 0.006(2) -0.0011(19)
C32 0.025(3) 0.022(3) 0.039(3) -0.002(3) 0.007(3) 0.003(2)
C33 0.027(3) 0.029(4) 0.060(3) -0.012(3) 0.015(3) -0.008(3)
C34 0.032(4) 0.058(5) 0.051(3) -0.023(4) 0.015(3) -0.008(3)
C35 0.049(5) 0.096(7) 0.036(4) -0.028(4) 0.019(4) -0.034(5)
C36 0.037(4) 0.064(5) 0.029(3) -0.013(3) 0.011(3) -0.017(4)
N37 0.065(5) 0.057(5) 0.055(4) -0.016(4) 0.029(4) -0.018(4)
N61 0.030(2) 0.031(2) 0.033(3) 0.006(2) 0.012(2) 0.012(2)
C62 0.057(4) 0.028(3) 0.049(5) 0.003(3) 0.023(4) 0.016(3)
C63 0.087(4) 0.041(4) 0.057(5) 0.020(4) 0.042(4) 0.035(3)
C64 0.070(4) 0.084(4) 0.043(5) 0.038(4) 0.041(4) 0.045(4)
C65 0.027(3) 0.094(4) 0.047(5) 0.022(5) 0.015(3) 0.027(3)
C66 0.023(3) 0.061(4) 0.045(5) 0.004(4) 0.009(3) 0.010(3)
N67 0.060(4) 0.058(4) 0.048(4) -0.010(3) 0.030(4) -0.021(3)
Cl1 0.165(10) 0.149(9) 0.215(9) 0.080(8) 0.063(9) -0.011(7)
Cl2 0.073(4) 0.080(5) 0.286(10) -0.016(6) 0.104(6) -0.015(4)

loop_
_geom_bond_atom_site_label_1
_geom_bond_atom_site_label_2
_geom_bond_distance
_geom_bond_site_symmetry_2
_geom_bond_publ_flag
Co N61 2.159(5) . y
Co N1 2.159(5) . y
Co O11 2.176(5) . y
Co N31 2.182(6) . y
Co O21 2.191(5) . y
Co O12 2.318(5) . y
Co O22 2.387(5) . y
N1 C2 1.330(9) . ?
N1 C6 1.345(8) . ?
C2 C3 1.400(10) . ?
C3 C4 1.392(11) . ?
C4 C5 1.358(12) . ?
C4 N7 1.489(9) . ?
C5 C6 1.373(9) . ?
N7 N37 1.184(10) 8_475 ?
N10 O13 1.219(8) . ?
N10 O12 1.256(8) . ?
N10 O11 1.285(8) . ?
N20 O23 1.242(7) . ?
N20 O22 1.254(7) . ?
N20 O21 1.303(7) . ?
N31 C32 1.344(9) . ?
N31 C36 1.383(9) . ?
C32 C33 1.412(10) . ?
C33 C34 1.412(12) . ?
C34 C35 1.366(13) . ?
C34 N37 1.506(10) . ?
C35 C36 1.397(11) . ?
N37 N7 1.184(10) 8_576 ?
N61 C66 1.337(9) . ?
N61 C62 1.344(9) . ?
C62 C63 1.369(11) . ?
C63 C64 1.360(14) . ?
C64 C65 1.383(15) . ?
C64 N67 1.634(12) . ?
C65 C66 1.409(11) . ?
N67 N67 1.118(13) 5_767 ?
C1 Cl2 1.720(14) . ?
C1 Cl1 1.781(15) . ?
Cl1 Cl1 1.81(2) 2_756 ?
